data_2218196
loop_
_publ_author_name
'Zhang, Hai-Quan'
Bao-Li
'Yang, Guang-Di'
'Ma, Yu-Guang'

_publ_section_title
;
 2,10-Dibromo-6-isobutyl-6-methyldibenzo[<i>d</i>,<i>f</i>][1,3]dioxepine
;
_journal_coeditor_code NC2099
_journal_issue 5
_journal_name_full 'Acta Crystallographica Section E'
_journal_page_first o925
_journal_paper_doi 10.1107/S1600536808011665
_journal_volume 64
_journal_year 2008
_chemical_formula_iupac 'C18 H18 Br2 O2'
_chemical_formula_moiety 'C18 H18 Br2 O2'
_chemical_formula_sum 'C18 H18 Br2 O2'
_chemical_formula_weight 426.14
_chemical_name_systematic
;
2,10-Dibromo-6-isobutyl-6-methyldibenzo[d,f][1,3]dioxepine
;
_space_group_IT_number 14
_symmetry_cell_setting monoclinic
_symmetry_space_group_name_Hall '-P 2ybc'
_symmetry_space_group_name_H-M 'P 1 21/c 1'
_atom_sites_solution_hydrogens geom
_atom_sites_solution_primary direct
_atom_sites_solution_secondary difmap
_cell_angle_alpha 90.00
_cell_angle_beta 100.803(5)
_cell_angle_gamma 90.00
_cell_formula_units_Z 4
_cell_length_a 8.3372(9)
_cell_length_b 19.362(2)
_cell_length_c 10.8066(16)
_cell_measurement_reflns_used 12167
_cell_measurement_temperature 193(2)
_cell_measurement_theta_max 54.92
_cell_measurement_theta_min 2.10
_cell_volume 1713.5(4)
_computing_cell_refinement 'RAPID-AUTO (Rigaku, 1998)'
_computing_data_collection 'RAPID-AUTO (Rigaku, 1998)'
_computing_data_reduction 'CrystalStructure (Rigaku/MSC and Rigaku, 2002)'
_computing_molecular_graphics 'PLATON (Spek, 2003)'
_computing_publication_material 'SHELXL97 (Sheldrick, 2008)'
_computing_structure_refinement 'SHELXL97 (Sheldrick, 2008)'
_computing_structure_solution 'SHELXS97 (Sheldrick, 2008)'
_diffrn_ambient_temperature 193(2)
_diffrn_measured_fraction_theta_full 1.000
_diffrn_measured_fraction_theta_max 1.000
_diffrn_measurement_device_type 'Rigaku R-AXIS RAPID'
_diffrn_measurement_method \w
_diffrn_radiation_monochromator graphite
_diffrn_radiation_source 'fine-focus sealed tube'
_diffrn_radiation_type MoK\a
_diffrn_radiation_wavelength 0.71073
_diffrn_reflns_av_R_equivalents 0.0276
_diffrn_reflns_av_sigmaI/netI 0.0630
_diffrn_reflns_limit_h_max 10
_diffrn_reflns_limit_h_min -10
_diffrn_reflns_limit_k_max 25
_diffrn_reflns_limit_k_min -25
_diffrn_reflns_limit_l_max 14
_diffrn_reflns_limit_l_min -14
_diffrn_reflns_number 7425
_diffrn_reflns_theta_full 27.48
_diffrn_reflns_theta_max 27.48
_diffrn_reflns_theta_min 2.10
_diffrn_standards_decay_% 0
_diffrn_standards_interval_count 0
_diffrn_standards_interval_time 0
_diffrn_standards_number 0
_exptl_absorpt_coefficient_mu 4.735
_exptl_absorpt_correction_T_max 0.6073
_exptl_absorpt_correction_T_min 0.5868
_exptl_absorpt_correction_type multi-scan
_exptl_absorpt_process_details '(ABSCOR; Higashi, 1995)'
_exptl_crystal_colour colorless
_exptl_crystal_density_diffrn 1.652
_exptl_crystal_density_method 'not measured'
_exptl_crystal_description block
_exptl_crystal_F_000 848
_exptl_crystal_size_max 0.13
_exptl_crystal_size_mid 0.12
_exptl_crystal_size_min 0.12
_refine_diff_density_max 0.412
_refine_diff_density_min -0.508
_refine_ls_extinction_method none
_refine_ls_goodness_of_fit_ref 0.848
_refine_ls_hydrogen_treatment constr
_refine_ls_matrix_type full
_refine_ls_number_parameters 202
_refine_ls_number_reflns 3924
_refine_ls_number_restraints 0
_refine_ls_restrained_S_all 0.848
_refine_ls_R_factor_all 0.0582
_refine_ls_R_factor_gt 0.0283
_refine_ls_shift/su_max 0.001
_refine_ls_shift/su_mean 0.000
_refine_ls_structure_factor_coef Fsqd
_refine_ls_weighting_details 'calc w=1/[\s^2^(Fo^2^)+(0.0206P)^2^] where P=(Fo^2^+2Fc^2^)/3'
_refine_ls_weighting_scheme calc
_refine_ls_wR_factor_gt 0.0487
_refine_ls_wR_factor_ref 0.0519
_reflns_number_gt 2495
_reflns_number_total 3924
_reflns_threshold_expression I>2\s(I)
_cod_data_source_file nc2099.cif
_cod_data_source_block I
_cod_original_sg_symbol_H-M 'P 21/c'
_cod_database_code 2218196
_cod_database_fobs_code 2218196

loop_
_symmetry_equiv_pos_as_xyz
'x, y, z'
'-x, y+1/2, -z+1/2'
'-x, -y, -z'
'x, -y-1/2, z-1/2'

loop_
_atom_site_type_symbol
_atom_site_label
_atom_site_fract_x
_atom_site_fract_y
_atom_site_fract_z
_atom_site_U_iso_or_equiv
_atom_site_adp_type
_atom_site_calc_flag
_atom_site_refinement_flags
_atom_site_occupancy
Br Br1 1.32353(3) 0.596022(13) 0.68875(3) 0.03946(9) Uani d . 1
Br Br2 1.32322(4) 0.994048(14) 0.80855(4) 0.06258(12) Uani d . 1
C C1 1.0296(3) 0.70180(11) 0.9608(2) 0.0219(5) Uani d . 1
C C2 1.0540(3) 0.63147(11) 0.9678(2) 0.0273(6) Uani d . 1
H H2 1.0100 0.6051 1.0276 0.033 Uiso calc R 1
C C3 1.1424(3) 0.59896(11) 0.8880(2) 0.0294(6) Uani d . 1
H H3 1.1596 0.5504 0.8921 0.035 Uiso calc R 1
C C4 1.2052(3) 0.63899(12) 0.8022(2) 0.0264(6) Uani d . 1
C C5 1.1833(3) 0.70927(11) 0.7948(2) 0.0238(5) Uani d . 1
H H5 1.2283 0.7354 0.7353 0.029 Uiso calc R 1
C C6 1.0946(3) 0.74206(11) 0.8752(2) 0.0220(5) Uani d . 1
C C7 0.9182(3) 0.84461(11) 0.8840(2) 0.0240(5) Uani d . 1
C C8 1.0681(3) 0.81720(11) 0.8698(2) 0.0226(5) Uani d . 1
C C9 1.1879(3) 0.86301(12) 0.8475(2) 0.0305(6) Uani d . 1
H H9 1.2914 0.8460 0.8370 0.037 Uiso calc R 1
C C10 1.1573(3) 0.93303(12) 0.8403(2) 0.0329(7) Uani d . 1
C C11 1.0099(3) 0.95998(11) 0.8559(2) 0.0333(6) Uani d . 1
H H11 0.9914 1.0084 0.8517 0.040 Uiso calc R 1
C C12 0.8886(3) 0.91495(11) 0.8779(2) 0.0297(6) Uani d . 1
H H12 0.7856 0.9324 0.8887 0.036 Uiso calc R 1
C C13 0.7930(3) 0.76216(11) 1.0048(2) 0.0231(5) Uani d . 1
C C14 0.7645(3) 0.81026(11) 1.1085(2) 0.0304(6) Uani d . 1
H H14A 0.7726 0.7843 1.1873 0.046 Uiso calc R 1
H H14B 0.6554 0.8308 1.0860 0.046 Uiso calc R 1
H H14C 0.8469 0.8470 1.1195 0.046 Uiso calc R 1
C C15 0.6684(3) 0.70529(11) 0.9684(2) 0.0239(5) Uani d . 1
H H15A 0.7027 0.6767 0.9020 0.029 Uiso calc R 1
H H15B 0.5622 0.7267 0.9316 0.029 Uiso calc R 1
C C16 0.6434(3) 0.65766(12) 1.0774(2) 0.0271(6) Uani d . 1
H H16 0.7452 0.6592 1.1431 0.032 Uiso calc R 1
C C17 0.6163(3) 0.58315(12) 1.0329(2) 0.0404(7) Uani d . 1
H H17A 0.6030 0.5538 1.1041 0.061 Uiso calc R 1
H H17B 0.7106 0.5673 0.9984 0.061 Uiso calc R 1
H H17C 0.5177 0.5804 0.9674 0.061 Uiso calc R 1
C C18 0.5010(3) 0.68121(13) 1.1386(2) 0.0414(7) Uani d . 1
H H18A 0.3989 0.6784 1.0767 0.062 Uiso calc R 1
H H18B 0.5193 0.7290 1.1677 0.062 Uiso calc R 1
H H18C 0.4938 0.6512 1.2104 0.062 Uiso calc R 1
O O1 0.95321(18) 0.73412(7) 1.04861(13) 0.0232(4) Uani d . 1
O O2 0.78958(17) 0.79979(7) 0.88965(14) 0.0243(4) Uani d . 1

loop_
_atom_site_aniso_label
_atom_site_aniso_U_11
_atom_site_aniso_U_22
_atom_site_aniso_U_33
_atom_site_aniso_U_12
_atom_site_aniso_U_13
_atom_site_aniso_U_23
Br1 0.03994(16) 0.03630(15) 0.04601(17) 0.00641(13) 0.01797(13) -0.00815(14)
Br2 0.0675(2) 0.03245(16) 0.1003(3) -0.01841(15) 0.0480(2) -0.00512(17)
C1 0.0173(13) 0.0274(13) 0.0206(13) 0.0013(10) 0.0024(11) 0.0006(10)
C2 0.0242(13) 0.0273(13) 0.0309(15) 0.0009(11) 0.0066(12) 0.0070(11)
C3 0.0267(13) 0.0213(12) 0.0391(16) 0.0033(11) 0.0029(12) 0.0019(12)
C4 0.0170(13) 0.0304(13) 0.0316(15) 0.0042(10) 0.0039(12) -0.0069(11)
C5 0.0198(12) 0.0276(13) 0.0243(14) 0.0006(10) 0.0050(11) 0.0011(11)
C6 0.0178(13) 0.0247(12) 0.0225(13) -0.0005(10) 0.0016(11) -0.0007(10)
C7 0.0244(14) 0.0260(13) 0.0212(14) -0.0015(10) 0.0030(11) -0.0009(10)
C8 0.0283(13) 0.0207(11) 0.0205(13) -0.0008(10) 0.0083(11) -0.0004(10)
C9 0.0306(15) 0.0298(14) 0.0338(17) -0.0028(11) 0.0131(14) -0.0036(11)
C10 0.0423(16) 0.0252(13) 0.0362(17) -0.0089(12) 0.0203(14) -0.0007(11)
C11 0.0458(18) 0.0205(12) 0.0354(16) 0.0023(12) 0.0122(14) 0.0013(11)
C12 0.0313(14) 0.0279(14) 0.0303(15) 0.0064(11) 0.0067(12) 0.0034(11)
C13 0.0245(13) 0.0279(12) 0.0167(13) 0.0044(11) 0.0032(11) 0.0033(10)
C14 0.0294(14) 0.0320(14) 0.0304(16) 0.0018(12) 0.0073(12) -0.0052(12)
C15 0.0207(13) 0.0280(12) 0.0222(13) 0.0017(10) 0.0020(11) -0.0004(11)
C16 0.0215(13) 0.0352(14) 0.0237(14) -0.0039(11) 0.0025(11) 0.0023(11)
C17 0.0423(17) 0.0333(15) 0.0468(18) -0.0035(13) 0.0116(14) 0.0074(13)
C18 0.0331(16) 0.0539(17) 0.0408(18) -0.0094(13) 0.0163(14) -0.0011(14)
O1 0.0193(9) 0.0305(9) 0.0197(9) 0.0023(7) 0.0033(7) 0.0001(7)
O2 0.0226(9) 0.0266(9) 0.0230(9) -0.0009(7) 0.0028(8) 0.0043(7)

loop_
_atom_type_symbol
_atom_type_description
_atom_type_scat_dispersion_real
_atom_type_scat_dispersion_imag
_atom_type_scat_source
C C 0.0033 0.0016 'International Tables Vol C Tables 4.2.6.8 and 6.1.1.4'
H H 0.0000 0.0000 'International Tables Vol C Tables 4.2.6.8 and 6.1.1.4'
O O 0.0106 0.0060 'International Tables Vol C Tables 4.2.6.8 and 6.1.1.4'
Br Br -0.2901 2.4595 'International Tables Vol C Tables 4.2.6.8 and 6.1.1.4'

loop_
_geom_angle_atom_site_label_1
_geom_angle_atom_site_label_2
_geom_angle_atom_site_label_3
_geom_angle
C2 C1 O1 119.39(18)
C2 C1 C6 121.15(19)
O1 C1 C6 119.15(19)
C1 C2 C3 120.3(2)
C1 C2 H2 119.8
C3 C2 H2 119.8
C4 C3 C2 118.3(2)
C4 C3 H3 120.8
C2 C3 H3 120.8
C5 C4 C3 122.06(19)
C5 C4 Br1 118.37(16)
C3 C4 Br1 119.57(16)
C4 C5 C6 119.70(19)
C4 C5 H5 120.2
C6 C5 H5 120.2
C5 C6 C1 118.4(2)
C5 C6 C8 121.27(18)
C1 C6 C8 120.31(18)
C12 C7 O2 119.0(2)
C12 C7 C8 121.7(2)
O2 C7 C8 118.87(18)
C9 C8 C7 117.69(19)
C9 C8 C6 122.05(19)
C7 C8 C6 120.24(18)
C10 C9 C8 120.4(2)
C10 C9 H9 119.8
C8 C9 H9 119.8
C11 C10 C9 121.8(2)
C11 C10 Br2 118.97(17)
C9 C10 Br2 119.27(18)
C10 C11 C12 118.6(2)
C10 C11 H11 120.7
C12 C11 H11 120.7
C7 C12 C11 119.8(2)
C7 C12 H12 120.1
C11 C12 H12 120.1
O1 C13 O2 110.04(15)
O1 C13 C14 104.76(18)
O2 C13 C14 110.46(17)
O1 C13 C15 111.15(17)
O2 C13 C15 103.98(18)
C14 C13 C15 116.49(17)
C13 C14 H14A 109.5
C13 C14 H14B 109.5
H14A C14 H14B 109.5
C13 C14 H14C 109.5
H14A C14 H14C 109.5
H14B C14 H14C 109.5
C13 C15 C16 114.87(19)
C13 C15 H15A 108.6
C16 C15 H15A 108.6
C13 C15 H15B 108.6
C16 C15 H15B 108.6
H15A C15 H15B 107.5
C17 C16 C18 109.68(19)
C17 C16 C15 111.01(19)
C18 C16 C15 112.25(19)
C17 C16 H16 107.9
C18 C16 H16 107.9
C15 C16 H16 107.9
C16 C17 H17A 109.5
C16 C17 H17B 109.5
H17A C17 H17B 109.5
C16 C17 H17C 109.5
H17A C17 H17C 109.5
H17B C17 H17C 109.5
C16 C18 H18A 109.5
C16 C18 H18B 109.5
H18A C18 H18B 109.5
C16 C18 H18C 109.5
H18A C18 H18C 109.5
H18B C18 H18C 109.5
C1 O1 C13 117.59(17)
C7 O2 C13 117.64(17)

loop_
_geom_bond_atom_site_label_1
_geom_bond_atom_site_label_2
_geom_bond_distance
Br1 C4 1.903(2)
Br2 C10 1.898(2)
C1 C2 1.377(3)
C1 O1 1.387(2)
C1 C6 1.395(3)
C2 C3 1.386(3)
C2 H2 0.9500
C3 C4 1.384(3)
C3 H3 0.9500
C4 C5 1.373(3)
C5 C6 1.394(3)
C5 H5 0.9500
C6 C8 1.471(3)
C7 C12 1.384(3)
C7 O2 1.390(2)
C7 C8 1.393(3)
C8 C9 1.390(3)
C9 C10 1.379(3)
C9 H9 0.9500
C10 C11 1.375(3)
C11 C12 1.390(3)
C11 H11 0.9500
C12 H12 0.9500
C13 O1 1.437(3)
C13 O2 1.438(2)
C13 C14 1.510(3)
C13 C15 1.515(3)
C14 H14A 0.9800
C14 H14B 0.9800
C14 H14C 0.9800
C15 C16 1.541(3)
C15 H15A 0.9900
C15 H15B 0.9900
C16 C17 1.524(3)
C16 C18 1.532(3)
C16 H16 1.0000
C17 H17A 0.9800
C17 H17B 0.9800
C17 H17C 0.9800
C18 H18A 0.9800
C18 H18B 0.9800
C18 H18C 0.9800

loop_
_geom_torsion_atom_site_label_1
_geom_torsion_atom_site_label_2
_geom_torsion_atom_site_label_3
_geom_torsion_atom_site_label_4
_geom_torsion
O1 C1 C2 C3 -174.4(2)
C6 C1 C2 C3 -0.9(4)
C1 C2 C3 C4 0.1(4)
C2 C3 C4 C5 0.5(4)
C2 C3 C4 Br1 -178.75(18)
C3 C4 C5 C6 -0.4(4)
Br1 C4 C5 C6 178.88(17)
C4 C5 C6 C1 -0.4(3)
C4 C5 C6 C8 -179.8(2)
C2 C1 C6 C5 1.0(4)
O1 C1 C6 C5 174.5(2)
C2 C1 C6 C8 -179.6(2)
O1 C1 C6 C8 -6.0(3)
C12 C7 C8 C9 -0.8(4)
O2 C7 C8 C9 171.5(2)
C12 C7 C8 C6 -179.2(2)
O2 C7 C8 C6 -6.8(3)
C5 C6 C8 C9 -37.5(4)
C1 C6 C8 C9 143.1(2)
C5 C6 C8 C7 140.8(2)
C1 C6 C8 C7 -38.6(3)
C7 C8 C9 C10 0.2(4)
C6 C8 C9 C10 178.5(2)
C8 C9 C10 C11 0.6(4)
C8 C9 C10 Br2 -179.60(18)
C9 C10 C11 C12 -0.8(4)
Br2 C10 C11 C12 179.40(19)
O2 C7 C12 C11 -171.7(2)
C8 C7 C12 C11 0.6(4)
C10 C11 C12 C7 0.2(4)
O1 C13 C15 C16 63.4(2)
O2 C13 C15 C16 -178.25(16)
C14 C13 C15 C16 -56.5(3)
C13 C15 C16 C17 -142.7(2)
C13 C15 C16 C18 94.2(2)
C2 C1 O1 C13 -111.5(2)
C6 C1 O1 C13 74.8(3)
O2 C13 O1 C1 -45.4(2)
C14 C13 O1 C1 -164.10(17)
C15 C13 O1 C1 69.3(2)
C12 C7 O2 C13 -112.0(2)
C8 C7 O2 C13 75.5(2)
O1 C13 O2 C7 -45.3(2)
C14 C13 O2 C7 69.9(2)
C15 C13 O2 C7 -164.38(16)

loop_
_cod_related_entry_id
_cod_related_entry_database
_cod_related_entry_code
1 ChemSpider 21117930
